data_4085009
loop_
_publ_author_name
'Vollmer, Matthew V.'
'Machan, Charles W.'
'Clark, Melissa L.'
'Antholine, William E.'
'Agarwal, Jay'
'Schaefer, 3rd, Henry F'
'Kubiak, Clifford P.'
'Walensky, Justin R.'

_publ_section_title
;
 Synthesis, Spectroscopy, and Electrochemistry of (\a-Diimine)M(CO)3Br, M
 = Mn, Re, Complexes: Ligands Isoelectronic to Bipyridyl Show Differences
 in CO2 Reduction.
;
_journal_issue 1
_journal_name_full Organometallics
_journal_page_first 3
_journal_page_last 12
_journal_paper_doi 10.1021/om500838z
_journal_volume 34
_journal_year 2014
_chemical_formula_moiety 'C27 H31 N3 O3 Re'
_chemical_formula_sum 'C27 H31 N3 O3 Re'
_chemical_formula_weight 631.75
_space_group_crystal_system monoclinic
_space_group_IT_number 14
_space_group_name_Hall '-P 2yn'
_space_group_name_H-M_alt 'P 1 21/n 1'
_symmetry_cell_setting monoclinic
_symmetry_Int_Tables_number 14
_symmetry_space_group_name_Hall '-P 2yn'
_symmetry_space_group_name_H-M 'P 1 21/n 1'
_atom_sites_solution_hydrogens geom
_audit_creation_method SHELXL-2013
_cell_angle_alpha 90
_cell_angle_beta 102.942(5)
_cell_angle_gamma 90
_cell_formula_units_Z 4
_cell_length_a 11.805(4)
_cell_length_b 10.482(3)
_cell_length_c 21.688(7)
_cell_measurement_reflns_used 1586
_cell_measurement_temperature 173(2)
_cell_measurement_theta_max 16.8
_cell_measurement_theta_min 2.6
_cell_volume 2615.5(14)
_computing_cell_refinement 'APEX2 (Bruker AXS, 2008)'
_computing_data_collection 'APEX2 (Bruker AXS, 2008)'
_computing_data_reduction 'APEX2 (Bruker AXS, 2008)'
_computing_molecular_graphics 'X-SEED, Barbour, 2001'
_computing_publication_material 'CIFTAB (Sheldrick, 2013)'
_computing_structure_refinement 'SHELXL-2013 (Sheldrick, 2013)'
_computing_structure_solution 'SHELXS-2013 (Sheldrick, 2013)'
_diffrn_ambient_temperature 173(2)
_diffrn_measured_fraction_theta_full 1.000
_diffrn_measured_fraction_theta_max 0.993
_diffrn_measurement_device_type 'Bruker APEXII CCD area detector'
_diffrn_measurement_method 'omega scans'
_diffrn_radiation_type MoK\a
_diffrn_radiation_wavelength 0.71073
_diffrn_reflns_av_R_equivalents 0.1329
_diffrn_reflns_av_unetI/netI 0.1179
_diffrn_reflns_Laue_measured_fraction_full 1.000
_diffrn_reflns_Laue_measured_fraction_max 0.993
_diffrn_reflns_limit_h_max 15
_diffrn_reflns_limit_h_min -15
_diffrn_reflns_limit_k_max 13
_diffrn_reflns_limit_k_min -13
_diffrn_reflns_limit_l_max 28
_diffrn_reflns_limit_l_min -28
_diffrn_reflns_number 29676
_diffrn_reflns_point_group_measured_fraction_full 1.000
_diffrn_reflns_point_group_measured_fraction_max 0.993
_diffrn_reflns_theta_full 25.242
_diffrn_reflns_theta_max 27.610
_diffrn_reflns_theta_min 1.816
_diffrn_standards_decay_% 0.0
_exptl_absorpt_coefficient_mu 4.678
_exptl_absorpt_correction_T_max 0.80
_exptl_absorpt_correction_T_min 0.66
_exptl_absorpt_correction_type multi-scan
_exptl_absorpt_process_details
;
 Data were corrected for decay and absorption using the program SADABS
 (Sheldrick, G. M. (2003). SADABS. Version 2.10. University of
 G\"ottingen, Germany).
;
_exptl_crystal_colour Red
_exptl_crystal_density_diffrn 1.604
_exptl_crystal_description Plate
_exptl_crystal_F_000 1252
_exptl_crystal_size_max 0.175
_exptl_crystal_size_mid 0.050
_exptl_crystal_size_min 0.050
_refine_diff_density_max 0.832
_refine_diff_density_min -0.919
_refine_diff_density_rms 0.182
_refine_ls_extinction_method none
_refine_ls_goodness_of_fit_ref 0.965
_refine_ls_hydrogen_treatment constr
_refine_ls_matrix_type full
_refine_ls_number_parameters 316
_refine_ls_number_reflns 6037
_refine_ls_number_restraints 0
_refine_ls_restrained_S_all 0.965
_refine_ls_R_factor_all 0.1126
_refine_ls_R_factor_gt 0.0497
_refine_ls_shift/su_max 0.001
_refine_ls_shift/su_mean 0.000
_refine_ls_structure_factor_coef Fsqd
_refine_ls_weighting_details 'w=1/[\s^2^(Fo^2^)+(0.0296P)^2^] where P=(Fo^2^+2Fc^2^)/3'
_refine_ls_weighting_scheme calc
_refine_ls_wR_factor_gt 0.0784
_refine_ls_wR_factor_ref 0.0950
_reflns_Friedel_coverage 0.000
_reflns_number_gt 3568
_reflns_number_total 6037
_reflns_threshold_expression 'I > 2\s(I)'
_cod_data_source_file om500838z_si_003.cif
_cod_data_source_block mam35
_cod_depositor_comments
;Adding full bibliography for 4085006--4085014.cif.

 Adding full bibliography for 4085006--4085014.cif.
;
_cod_original_cell_volume 2615.6(13)
_cod_original_sg_symbol_H-M 'P 21/n'
_cod_database_code 4085009
_shelx_space_group_comment
;
The symmetry employed for this shelxl refinement is uniquely defined
by the following loop, which should always be used as a source of
symmetry information in preference to the above space-group names.
They are only intended as comments.
;
_shelx_estimated_absorpt_t_min 0.495
_shelx_estimated_absorpt_t_max 0.800
_shelxl_version_number 2013-4

loop_
_space_group_symop_operation_xyz
'x, y, z'
'-x+1/2, y+1/2, -z+1/2'
'-x, -y, -z'
'x-1/2, -y-1/2, z-1/2'

loop_
_atom_site_label
_atom_site_type_symbol
_atom_site_fract_x
_atom_site_fract_y
_atom_site_fract_z
_atom_site_U_iso_or_equiv
_atom_site_adp_type
_atom_site_occupancy
_atom_site_site_symmetry_order
_atom_site_calc_flag
_atom_site_refinement_flags_posn
_atom_site_refinement_flags_adp
Re1 Re 0.47641(3) 0.20889(3) 0.21764(2) 0.02787(10) Uani 1 1 d . .
O1 O 0.4036(5) 0.4675(6) 0.1538(3) 0.0522(17) Uani 1 1 d . .
O2 O 0.6413(5) 0.3517(5) 0.3255(3) 0.0500(16) Uani 1 1 d . .
O3 O 0.2867(5) 0.2454(5) 0.2923(3) 0.0472(16) Uani 1 1 d . .
N1 N 0.5238(5) 0.0204(6) 0.2512(3) 0.0273(14) Uani 1 1 d . .
N2 N 0.3822(5) 0.0833(5) 0.1450(3) 0.0271(15) Uani 1 1 d . .
N3 N 0.6133(5) 0.1818(6) 0.1663(3) 0.0325(16) Uani 1 1 d . .
C1 C 0.5785(6) 0.2983(8) 0.2847(4) 0.0353(18) Uani 1 1 d . .
C2 C 0.4305(7) 0.3688(9) 0.1757(4) 0.045(2) Uani 1 1 d . .
C3 C 0.3572(7) 0.2304(6) 0.2630(3) 0.0298(18) Uani 1 1 d . .
C4 C 0.4874(6) -0.0733(7) 0.2100(4) 0.0319(19) Uani 1 1 d . .
C5 C 0.4121(6) -0.0395(7) 0.1525(4) 0.0309(18) Uani 1 1 d . .
C6 C 0.5224(6) -0.2100(7) 0.2250(4) 0.041(2) Uani 1 1 d . .
H6A H 0.5975 -0.2125 0.2554 0.061 Uiso 1 1 calc R U
H6B H 0.5288 -0.2542 0.1861 0.061 Uiso 1 1 calc R U
H6C H 0.4635 -0.2523 0.2433 0.061 Uiso 1 1 calc R U
C7 C 0.3622(7) -0.1366(7) 0.1026(3) 0.040(2) Uani 1 1 d . .
H7A H 0.2858 -0.1640 0.1082 0.060 Uiso 1 1 calc R U
H7B H 0.4143 -0.2104 0.1067 0.060 Uiso 1 1 calc R U
H7C H 0.3542 -0.0985 0.0606 0.060 Uiso 1 1 calc R U
C8 C 0.5813(7) -0.0104(6) 0.3154(3) 0.0261(17) Uani 1 1 d . .
C9 C 0.7010(7) 0.0027(7) 0.3353(4) 0.0349(19) Uani 1 1 d . .
C10 C 0.7537(7) -0.0119(7) 0.3995(4) 0.041(2) Uani 1 1 d . .
H10 H 0.8354 -0.0003 0.4128 0.050 Uiso 1 1 calc R U
C11 C 0.6922(8) -0.0420(7) 0.4437(4) 0.040(2) Uani 1 1 d . .
C12 C 0.5717(7) -0.0588(7) 0.4230(3) 0.036(2) Uani 1 1 d . .
H12 H 0.5275 -0.0812 0.4530 0.043 Uiso 1 1 calc R U
C13 C 0.5149(6) -0.0437(7) 0.3597(3) 0.0288(18) Uani 1 1 d . .
C14 C 0.7748(7) 0.0334(8) 0.2890(4) 0.046(2) Uani 1 1 d . .
H14A H 0.7505 -0.0197 0.2511 0.069 Uiso 1 1 calc R U
H14B H 0.8566 0.0162 0.3085 0.069 Uiso 1 1 calc R U
H14C H 0.7654 0.1236 0.2771 0.069 Uiso 1 1 calc R U
C15 C 0.7502(8) -0.0543(9) 0.5126(4) 0.058(3) Uani 1 1 d . .
H15A H 0.8322 -0.0768 0.5168 0.088 Uiso 1 1 calc R U
H15B H 0.7115 -0.1212 0.5319 0.088 Uiso 1 1 calc R U
H15C H 0.7448 0.0270 0.5340 0.088 Uiso 1 1 calc R U
C16 C 0.3849(6) -0.0612(8) 0.3411(4) 0.042(2) Uani 1 1 d . .
H16A H 0.3599 -0.1166 0.3720 0.063 Uiso 1 1 calc R U
H16B H 0.3635 -0.1004 0.2991 0.063 Uiso 1 1 calc R U
H16C H 0.3467 0.0220 0.3403 0.063 Uiso 1 1 calc R U
C17 C 0.2850(6) 0.1207(7) 0.0952(3) 0.0309(18) Uani 1 1 d . .
C18 C 0.3047(7) 0.1697(7) 0.0381(4) 0.037(2) Uani 1 1 d . .
C19 C 0.2068(7) 0.2006(8) -0.0101(3) 0.042(2) Uani 1 1 d . .
H19 H 0.2191 0.2335 -0.0489 0.051 Uiso 1 1 calc R U
C20 C 0.0944(7) 0.1851(7) -0.0036(4) 0.037(2) Uani 1 1 d . .
C21 C 0.0797(6) 0.1343(7) 0.0537(3) 0.0320(18) Uani 1 1 d . .
H21 H 0.0030 0.1196 0.0589 0.038 Uiso 1 1 calc R U
C22 C 0.1723(6) 0.1046(7) 0.1032(3) 0.0261(17) Uani 1 1 d . .
C23 C 0.4261(7) 0.1871(9) 0.0269(4) 0.053(3) Uani 1 1 d . .
H23A H 0.4689 0.2486 0.0575 0.079 Uiso 1 1 calc R U
H23B H 0.4210 0.2189 -0.0161 0.079 Uiso 1 1 calc R U
H23C H 0.4669 0.1051 0.0322 0.079 Uiso 1 1 calc R U
C24 C -0.0078(7) 0.2180(8) -0.0565(4) 0.045(2) Uani 1 1 d . .
H24A H -0.0154 0.3109 -0.0603 0.068 Uiso 1 1 calc R U
H24B H -0.0789 0.1820 -0.0473 0.068 Uiso 1 1 calc R U
H24C H 0.0043 0.1824 -0.0963 0.068 Uiso 1 1 calc R U
C25 C 0.1495(7) 0.0538(7) 0.1645(4) 0.041(2) Uani 1 1 d . .
H25A H 0.2120 -0.0048 0.1839 0.062 Uiso 1 1 calc R U
H25B H 0.0751 0.0084 0.1560 0.062 Uiso 1 1 calc R U
H25C H 0.1466 0.1250 0.1935 0.062 Uiso 1 1 calc R U
C26 C 0.6852(7) 0.1641(7) 0.1393(4) 0.037(2) Uani 1 1 d . .
C27 C 0.7765(7) 0.1379(8) 0.1062(4) 0.050(2) Uani 1 1 d . .
H27A H 0.8508 0.1289 0.1369 0.075 Uiso 1 1 calc R U
H27B H 0.7817 0.2085 0.0773 0.075 Uiso 1 1 calc R U
H27C H 0.7589 0.0587 0.0820 0.075 Uiso 1 1 calc R U

loop_
_atom_site_aniso_label
_atom_site_aniso_U_11
_atom_site_aniso_U_22
_atom_site_aniso_U_33
_atom_site_aniso_U_23
_atom_site_aniso_U_13
_atom_site_aniso_U_12
Re1 0.02806(16) 0.02739(16) 0.02599(15) -0.00086(18) 0.00144(11) -0.00174(18)
O1 0.056(4) 0.039(4) 0.053(4) 0.013(3) -0.005(3) -0.004(3)
O2 0.050(4) 0.054(4) 0.037(3) -0.005(3) -0.009(3) -0.019(3)
O3 0.047(4) 0.047(4) 0.050(4) -0.011(3) 0.016(3) 0.005(3)
N1 0.028(4) 0.029(4) 0.023(3) -0.001(3) 0.003(3) 0.001(3)
N2 0.027(4) 0.029(4) 0.023(3) -0.003(3) 0.001(3) 0.001(3)
N3 0.025(4) 0.037(4) 0.033(4) 0.002(3) 0.000(3) -0.008(3)
C1 0.033(4) 0.033(4) 0.040(5) 0.002(4) 0.008(4) -0.003(4)
C2 0.043(5) 0.058(6) 0.026(5) -0.004(4) -0.008(4) -0.008(5)
C3 0.038(5) 0.015(4) 0.032(4) -0.003(3) -0.002(4) -0.002(3)
C4 0.024(4) 0.035(4) 0.038(5) -0.005(4) 0.011(4) 0.001(4)
C5 0.027(4) 0.029(4) 0.039(5) -0.001(4) 0.012(4) -0.005(4)
C6 0.042(5) 0.030(4) 0.044(5) 0.006(4) -0.003(4) 0.009(4)
C7 0.049(5) 0.039(5) 0.031(4) -0.012(4) 0.007(4) 0.004(4)
C8 0.038(5) 0.011(4) 0.030(4) -0.002(3) 0.008(4) -0.001(3)
C9 0.036(5) 0.027(4) 0.039(5) 0.003(4) 0.002(4) 0.003(4)
C10 0.036(5) 0.035(5) 0.046(5) -0.002(4) -0.009(4) -0.010(4)
C11 0.053(6) 0.021(4) 0.038(5) -0.001(4) -0.007(4) 0.000(4)
C12 0.057(6) 0.030(5) 0.024(4) 0.001(3) 0.015(4) 0.001(4)
C13 0.024(4) 0.035(5) 0.028(4) -0.002(3) 0.006(3) 0.007(3)
C14 0.031(5) 0.048(6) 0.053(6) 0.006(4) -0.003(4) -0.003(4)
C15 0.073(7) 0.057(6) 0.037(5) 0.008(5) -0.004(5) -0.002(5)
C16 0.042(5) 0.051(6) 0.036(5) 0.001(4) 0.014(4) -0.005(4)
C17 0.029(4) 0.034(4) 0.028(4) -0.009(4) 0.001(3) 0.005(4)
C18 0.029(5) 0.041(5) 0.040(5) -0.002(4) 0.005(4) 0.001(4)
C19 0.052(5) 0.048(5) 0.025(4) 0.003(4) 0.006(4) -0.001(5)
C20 0.031(5) 0.035(5) 0.043(5) -0.003(4) 0.003(4) -0.004(4)
C21 0.023(4) 0.037(5) 0.035(4) -0.010(4) 0.005(4) -0.007(4)
C22 0.021(4) 0.029(4) 0.025(4) -0.004(3) -0.003(3) -0.002(3)
C23 0.043(5) 0.087(8) 0.032(5) 0.003(5) 0.015(4) -0.005(5)
C24 0.043(5) 0.040(5) 0.043(5) 0.005(4) -0.009(4) 0.000(5)
C25 0.038(5) 0.037(5) 0.047(5) 0.002(4) 0.008(4) -0.008(4)
C26 0.037(5) 0.038(5) 0.034(5) 0.009(4) 0.002(4) -0.002(4)
C27 0.046(6) 0.047(6) 0.066(6) 0.007(5) 0.033(5) 0.003(5)

loop_
_atom_type_symbol
_atom_type_description
_atom_type_scat_dispersion_real
_atom_type_scat_dispersion_imag
_atom_type_scat_source
C C 0.0033 0.0016 'International Tables Vol C Tables 4.2.6.8 and 6.1.1.4'
H H 0.0000 0.0000 'International Tables Vol C Tables 4.2.6.8 and 6.1.1.4'
N N 0.0061 0.0033 'International Tables Vol C Tables 4.2.6.8 and 6.1.1.4'
O O 0.0106 0.0060 'International Tables Vol C Tables 4.2.6.8 and 6.1.1.4'
Re Re -1.0185 7.2310 'International Tables Vol C Tables 4.2.6.8 and 6.1.1.4'

loop_
_geom_angle_atom_site_label_1
_geom_angle_atom_site_label_2
_geom_angle_atom_site_label_3
_geom_angle
C3 Re1 C1 87.8(3)
C3 Re1 C2 88.8(3)
C1 Re1 C2 89.7(3)
C3 Re1 N1 95.8(3)
C1 Re1 N1 97.0(3)
C2 Re1 N1 172.0(3)
C3 Re1 N2 97.4(3)
C1 Re1 N2 170.6(3)
C2 Re1 N2 98.2(3)
N1 Re1 N2 74.8(2)
C3 Re1 N3 179.2(3)
C1 Re1 N3 92.3(3)
C2 Re1 N3 92.0(3)
N1 Re1 N3 83.4(2)
N2 Re1 N3 82.4(2)
C4 N1 C8 119.6(6)
C4 N1 Re1 115.7(5)
C8 N1 Re1 124.4(4)
C5 N2 C17 119.8(6)
C5 N2 Re1 114.9(5)
C17 N2 Re1 125.0(4)
C26 N3 Re1 178.2(6)
O2 C1 Re1 179.3(7)
O1 C2 Re1 176.3(7)
O3 C3 Re1 177.8(6)
N1 C4 C5 117.0(7)
N1 C4 C6 121.7(7)
C5 C4 C6 121.3(7)
N2 C5 C4 116.7(7)
N2 C5 C7 120.9(7)
C4 C5 C7 122.3(7)
C4 C6 H6A 109.5
C4 C6 H6B 109.5
H6A C6 H6B 109.5
C4 C6 H6C 109.5
H6A C6 H6C 109.5
H6B C6 H6C 109.5
C5 C7 H7A 109.5
C5 C7 H7B 109.5
H7A C7 H7B 109.5
C5 C7 H7C 109.5
H7A C7 H7C 109.5
H7B C7 H7C 109.5
C9 C8 C13 119.5(7)
C9 C8 N1 120.3(7)
C13 C8 N1 119.9(7)
C8 C9 C10 119.6(8)
C8 C9 C14 120.9(7)
C10 C9 C14 119.5(7)
C11 C10 C9 122.4(8)
C11 C10 H10 118.8
C9 C10 H10 118.8
C10 C11 C12 117.8(7)
C10 C11 C15 121.5(8)
C12 C11 C15 120.6(8)
C13 C12 C11 121.9(7)
C13 C12 H12 119.0
C11 C12 H12 119.0
C12 C13 C8 118.6(7)
C12 C13 C16 119.0(7)
C8 C13 C16 122.3(6)
C9 C14 H14A 109.5
C9 C14 H14B 109.5
H14A C14 H14B 109.5
C9 C14 H14C 109.5
H14A C14 H14C 109.5
H14B C14 H14C 109.5
C11 C15 H15A 109.5
C11 C15 H15B 109.5
H15A C15 H15B 109.5
C11 C15 H15C 109.5
H15A C15 H15C 109.5
H15B C15 H15C 109.5
C13 C16 H16A 109.5
C13 C16 H16B 109.5
H16A C16 H16B 109.5
C13 C16 H16C 109.5
H16A C16 H16C 109.5
H16B C16 H16C 109.5
C22 C17 C18 120.4(7)
C22 C17 N2 119.7(7)
C18 C17 N2 119.9(7)
C17 C18 C19 117.8(7)
C17 C18 C23 122.2(7)
C19 C18 C23 120.0(7)
C20 C19 C18 123.1(7)
C20 C19 H19 118.5
C18 C19 H19 118.5
C19 C20 C21 116.8(7)
C19 C20 C24 121.4(7)
C21 C20 C24 121.7(7)
C22 C21 C20 122.8(7)
C22 C21 H21 118.6
C20 C21 H21 118.6
C21 C22 C17 119.1(7)
C21 C22 C25 119.8(6)
C17 C22 C25 121.1(6)
C18 C23 H23A 109.5
C18 C23 H23B 109.5
H23A C23 H23B 109.5
C18 C23 H23C 109.5
H23A C23 H23C 109.5
H23B C23 H23C 109.5
C20 C24 H24A 109.5
C20 C24 H24B 109.5
H24A C24 H24B 109.5
C20 C24 H24C 109.5
H24A C24 H24C 109.5
H24B C24 H24C 109.5
C22 C25 H25A 109.5
C22 C25 H25B 109.5
H25A C25 H25B 109.5
C22 C25 H25C 109.5
H25A C25 H25C 109.5
H25B C25 H25C 109.5
N3 C26 C27 178.2(8)
C26 C27 H27A 109.5
C26 C27 H27B 109.5
H27A C27 H27B 109.5
C26 C27 H27C 109.5
H27A C27 H27C 109.5
H27B C27 H27C 109.5

loop_
_geom_bond_atom_site_label_1
_geom_bond_atom_site_label_2
_geom_bond_distance
Re1 C3 1.902(9)
Re1 C1 1.914(8)
Re1 C2 1.926(10)
Re1 N1 2.137(6)
Re1 N2 2.159(5)
Re1 N3 2.176(7)
O1 C2 1.153(9)
O2 C1 1.162(8)
O3 C3 1.165(8)
N1 C4 1.332(9)
N1 C8 1.443(9)
N2 C5 1.335(9)
N2 C17 1.444(8)
N3 C26 1.150(9)
C4 C5 1.405(10)
C4 C6 1.506(10)
C5 C7 1.506(10)
C6 H6A 0.9800
C6 H6B 0.9800
C6 H6C 0.9800
C7 H7A 0.9800
C7 H7B 0.9800
C7 H7C 0.9800
C8 C9 1.389(10)
C8 C13 1.415(9)
C9 C10 1.400(10)
C9 C14 1.505(10)
C10 C11 1.362(11)
C10 H10 0.9500
C11 C12 1.403(11)
C11 C15 1.504(11)
C12 C13 1.395(10)
C12 H12 0.9500
C13 C16 1.508(10)
C14 H14A 0.9800
C14 H14B 0.9800
C14 H14C 0.9800
C15 H15A 0.9800
C15 H15B 0.9800
C15 H15C 0.9800
C16 H16A 0.9800
C16 H16B 0.9800
C16 H16C 0.9800
C17 C22 1.391(9)
C17 C18 1.408(10)
C18 C19 1.411(10)
C18 C23 1.517(10)
C19 C20 1.375(10)
C19 H19 0.9500
C20 C21 1.399(10)
C20 C24 1.507(10)
C21 C22 1.385(9)
C21 H21 0.9500
C22 C25 1.511(9)
C23 H23A 0.9800
C23 H23B 0.9800
C23 H23C 0.9800
C24 H24A 0.9800
C24 H24B 0.9800
C24 H24C 0.9800
C25 H25A 0.9800
C25 H25B 0.9800
C25 H25C 0.9800
C26 C27 1.449(11)
C27 H27A 0.9800
C27 H27B 0.9800
C27 H27C 0.9800

loop_
_geom_torsion_atom_site_label_1
_geom_torsion_atom_site_label_2
_geom_torsion_atom_site_label_3
_geom_torsion_atom_site_label_4
_geom_torsion
C8 N1 C4 C5 167.5(7)
Re1 N1 C4 C5 -6.8(9)
C8 N1 C4 C6 -10.8(10)
Re1 N1 C4 C6 174.9(5)
C17 N2 C5 C4 -165.0(6)
Re1 N2 C5 C4 8.6(8)
C17 N2 C5 C7 12.2(10)
Re1 N2 C5 C7 -174.2(5)
N1 C4 C5 N2 -1.3(10)
C6 C4 C5 N2 177.0(6)
N1 C4 C5 C7 -178.4(7)
C6 C4 C5 C7 -0.1(11)
C4 N1 C8 C9 104.3(8)
Re1 N1 C8 C9 -81.9(8)
C4 N1 C8 C13 -81.0(9)
Re1 N1 C8 C13 92.8(7)
C13 C8 C9 C10 -2.8(11)
N1 C8 C9 C10 172.0(7)
C13 C8 C9 C14 177.8(7)
N1 C8 C9 C14 -7.5(10)
C8 C9 C10 C11 1.8(12)
C14 C9 C10 C11 -178.7(7)
C9 C10 C11 C12 0.1(12)
C9 C10 C11 C15 -178.6(7)
C10 C11 C12 C13 -0.9(11)
C15 C11 C12 C13 177.8(7)
C11 C12 C13 C8 -0.1(11)
C11 C12 C13 C16 -179.0(7)
C9 C8 C13 C12 1.9(10)
N1 C8 C13 C12 -172.8(6)
C9 C8 C13 C16 -179.2(7)
N1 C8 C13 C16 6.1(10)
C5 N2 C17 C22 79.0(9)
Re1 N2 C17 C22 -93.9(8)
C5 N2 C17 C18 -99.2(9)
Re1 N2 C17 C18 87.9(7)
C22 C17 C18 C19 -0.4(11)
N2 C17 C18 C19 177.8(7)
C22 C17 C18 C23 -179.2(7)
N2 C17 C18 C23 -1.0(11)
C17 C18 C19 C20 0.1(12)
C23 C18 C19 C20 178.9(8)
C18 C19 C20 C21 -1.0(12)
C18 C19 C20 C24 -179.4(7)
C19 C20 C21 C22 2.4(11)
C24 C20 C21 C22 -179.3(7)
C20 C21 C22 C17 -2.7(11)
C20 C21 C22 C25 178.1(7)
C18 C17 C22 C21 1.7(11)
N2 C17 C22 C21 -176.5(6)
C18 C17 C22 C25 -179.2(7)
N2 C17 C22 C25 2.6(10)
